data_4113082
loop_
_publ_author_name
'Rajendra Rathore'
'Sameh H. Abdelwahed'
'Ilia A. Guzei'

_publ_section_title
;
 Synthesis of a Calix[4]arene Derivative for Isolation of a Stable Cation
 Radical Salt for Use as a Colorimetric Sensor of Nitric Oxide
;
_journal_name_full 'Journal of the American Chemical Society'
_journal_page_first 13582
_journal_page_last 13583
_journal_paper_doi 10.1021/ja0454900
_journal_volume 126
_journal_year 2004
_chemical_formula_sum 'C78 H92 Cl10 N O13 Sb'
_chemical_formula_weight 1727.78
_chemical_name_systematic
; 
 ? 
;
_space_group_IT_number 20
_symmetry_cell_setting orthorhombic
_symmetry_space_group_name_Hall 'C 2c 2'
_symmetry_space_group_name_H-M 'C 2 2 21'
_atom_sites_solution_hydrogens geom
_atom_sites_solution_primary direct
_atom_sites_solution_secondary difmap
_audit_creation_method SHELXL-97
_cell_angle_alpha 90.00
_cell_angle_beta 90.00
_cell_angle_gamma 90.00
_cell_formula_units_Z 4
_cell_length_a 17.7568(6)
_cell_length_b 19.4998(7)
_cell_length_c 22.7932(8)
_cell_measurement_temperature 173(2)
_cell_volume 7892.2(5)
_computing_cell_refinement 'Bruker SMART'
_computing_data_collection 'Bruker SMART'
_computing_data_reduction 'Bruker SAINT'
_computing_molecular_graphics 'Bruker SHELXTL'
_computing_publication_material 'Bruker SHELXTL'
_computing_structure_refinement 'SHELXL-97 (Sheldrick, 1997)'
_computing_structure_solution 'SHELXS-97 (Sheldrick, 1990)'
_diffrn_ambient_temperature 173(2)
_diffrn_measured_fraction_theta_full 0.998
_diffrn_measured_fraction_theta_max 0.998
_diffrn_measurement_device_type 'CCD area detector'
_diffrn_measurement_method 'phi and omega scans'
_diffrn_radiation_monochromator graphite
_diffrn_radiation_source 'fine-focus sealed tube'
_diffrn_radiation_type MoK\a
_diffrn_radiation_wavelength 0.71073
_diffrn_reflns_av_R_equivalents 0.0400
_diffrn_reflns_av_sigmaI/netI 0.0367
_diffrn_reflns_limit_h_max 22
_diffrn_reflns_limit_h_min -22
_diffrn_reflns_limit_k_max 24
_diffrn_reflns_limit_k_min -24
_diffrn_reflns_limit_l_max 28
_diffrn_reflns_limit_l_min -28
_diffrn_reflns_number 32809
_diffrn_reflns_theta_full 26.39
_diffrn_reflns_theta_max 26.39
_diffrn_reflns_theta_min 2.09
_exptl_absorpt_coefficient_mu 0.750
_exptl_absorpt_correction_T_max 0.7846
_exptl_absorpt_correction_T_min 0.7386
_exptl_absorpt_correction_type none
_exptl_crystal_density_diffrn 1.454
_exptl_crystal_density_meas 0
_exptl_crystal_F_000 3568
_exptl_crystal_size_max 0.43
_exptl_crystal_size_mid 0.41
_exptl_crystal_size_min 0.34
_refine_diff_density_max 0.850
_refine_diff_density_min -1.148
_refine_diff_density_rms 0.067
_refine_ls_abs_structure_details 'Flack H D (1983), Acta Cryst. A39, 876-881'
_refine_ls_abs_structure_Flack 0.032(12)
_refine_ls_extinction_method none
_refine_ls_goodness_of_fit_ref 1.051
_refine_ls_hydrogen_treatment mixed
_refine_ls_matrix_type full
_refine_ls_number_parameters 450
_refine_ls_number_reflns 8101
_refine_ls_number_restraints 0
_refine_ls_restrained_S_all 1.051
_refine_ls_R_factor_all 0.0330
_refine_ls_R_factor_gt 0.0313
_refine_ls_shift/su_max 0.001
_refine_ls_shift/su_mean 0.000
_refine_ls_structure_factor_coef Fsqd
_refine_ls_weighting_details 'calc w=1/[\s^2^(Fo^2^)+(0.0374P)^2^+5.5702P] where P=(Fo^2^+2Fc^2^)/3'
_refine_ls_weighting_scheme calc
_refine_ls_wR_factor_gt 0.0732
_refine_ls_wR_factor_ref 0.0738
_reflns_number_gt 7771
_reflns_number_total 8101
_reflns_threshold_expression >2sigma(I)
_cod_data_source_file ja0454900si20040727_115725.cif
_cod_data_source_block raj01p
_cod_database_code 4113082

loop_
_symmetry_equiv_pos_as_xyz
'x, y, z'
'-x, -y, z+1/2'
'-x, y, -z+1/2'
'x, -y, -z'
'x+1/2, y+1/2, z'
'-x+1/2, -y+1/2, z+1/2'
'-x+1/2, y+1/2, -z+1/2'
'x+1/2, -y+1/2, -z'

loop_
_atom_site_label
_atom_site_type_symbol
_atom_site_fract_x
_atom_site_fract_y
_atom_site_fract_z
_atom_site_U_iso_or_equiv
_atom_site_adp_type
_atom_site_occupancy
_atom_site_symmetry_multiplicity
_atom_site_calc_flag
_atom_site_refinement_flags
_atom_site_disorder_assembly
_atom_site_disorder_group
Sb1 Sb 0.181080(12) 1.0000 0.5000 0.01740(6) Uani 1 2 d S . .
Cl1 Cl 0.08687(4) 0.93562(3) 0.54834(3) 0.02808(15) Uani 1 1 d . . .
Cl2 Cl 0.27560(4) 0.93786(3) 0.54944(3) 0.02305(13) Uani 1 1 d . . .
Cl3 Cl 0.18104(4) 0.91797(3) 0.42276(2) 0.02406(12) Uani 1 1 d . . .
O1 O 0.14129(10) 0.43025(9) 0.70332(8) 0.0207(4) Uani 1 1 d . . .
O2 O 0.21135(12) 0.72486(10) 0.62570(9) 0.0282(5) Uani 1 1 d . . .
O3 O 0.06732(11) 0.86283(10) 0.80566(9) 0.0269(4) Uani 1 1 d . . .
O4 O -0.05999(10) 0.56492(9) 0.63708(7) 0.0200(4) Uani 1 1 d . . .
O5 O 0.02893(11) 0.27536(9) 0.54999(8) 0.0253(4) Uani 1 1 d . . .
O6 O -0.10122(13) 0.12535(10) 0.72901(9) 0.0352(5) Uani 1 1 d . . .
O7 O 0.0000 0.5850(3) 0.7500 0.0282(15) Uani 0.522(7) 2 d SP A 1
N1 N 0.0000 0.5287(4) 0.7500 0.0257(17) Uani 0.522(7) 2 d SP A 1
O7A O 0.0000 0.4132(4) 0.7500 0.0297(17) Uani 0.478(7) 2 d SP A 2
N1A N 0.0000 0.4687(5) 0.7500 0.031(2) Uani 0.478(7) 2 d SP A 2
C1 C 0.11465(14) 0.53957(13) 0.65596(11) 0.0193(5) Uani 1 1 d . . .
C2 C 0.14072(12) 0.50112(14) 0.70427(10) 0.0185(4) Uani 1 1 d . . .
C3 C 0.16302(13) 0.53318(13) 0.75651(11) 0.0182(5) Uani 1 1 d . . .
C4 C 0.16359(13) 0.60451(13) 0.75895(11) 0.0193(5) Uani 1 1 d . . .
H4A H 0.1792 0.6266 0.7940 0.023 Uiso 1 1 calc R . .
C5 C 0.14169(14) 0.64432(12) 0.71083(11) 0.0187(5) Uani 1 1 d . . .
C6 C 0.11681(14) 0.61078(13) 0.66011(11) 0.0193(5) Uani 1 1 d . . .
H6A H 0.1009 0.6374 0.6275 0.023 Uiso 1 1 calc R . .
C7 C 0.20126(14) 0.40003(13) 0.66986(12) 0.0227(6) Uani 1 1 d . . .
H7A H 0.2506 0.4170 0.6840 0.027 Uiso 1 1 calc R . .
H7B H 0.1960 0.4121 0.6279 0.027 Uiso 1 1 calc R . .
C8 C 0.19611(16) 0.32275(14) 0.67779(12) 0.0270(6) Uani 1 1 d . . .
H8A H 0.2153 0.3104 0.7172 0.032 Uiso 1 1 calc R . .
H8B H 0.1427 0.3086 0.6756 0.032 Uiso 1 1 calc R . .
C9 C 0.24093(18) 0.28426(16) 0.63150(14) 0.0333(7) Uani 1 1 d . . .
H9A H 0.2363 0.2348 0.6382 0.050 Uiso 1 1 calc R . .
H9B H 0.2941 0.2976 0.6339 0.050 Uiso 1 1 calc R . .
H9C H 0.2214 0.2956 0.5925 0.050 Uiso 1 1 calc R . .
C10 C 0.14182(14) 0.72082(13) 0.71363(11) 0.0189(5) Uani 1 1 d . . .
C11 C 0.17562(16) 0.76000(12) 0.66950(10) 0.0211(5) Uani 1 1 d . . .
C12 C 0.17097(14) 0.83181(13) 0.67159(11) 0.0215(5) Uani 1 1 d . . .
H12A H 0.1936 0.8581 0.6412 0.026 Uiso 1 1 calc R . .
C13 C 0.13405(14) 0.86525(13) 0.71708(12) 0.0207(5) Uani 1 1 d . . .
C14 C 0.10246(15) 0.82592(13) 0.76215(11) 0.0208(5) Uani 1 1 d . . .
C15 C 0.10640(14) 0.75435(13) 0.76008(11) 0.0202(5) Uani 1 1 d . . .
H15A H 0.0846 0.7281 0.7908 0.024 Uiso 1 1 calc R . .
C16 C 0.24921(17) 0.76348(15) 0.58185(12) 0.0286(6) Uani 1 1 d . . .
H16A H 0.2722 0.7322 0.5533 0.043 Uiso 1 1 calc R . .
H16B H 0.2885 0.7915 0.6002 0.043 Uiso 1 1 calc R . .
H16C H 0.2131 0.7934 0.5618 0.043 Uiso 1 1 calc R . .
C17 C 0.12277(15) 0.94197(13) 0.71709(12) 0.0243(6) Uani 1 1 d . . .
H17A H 0.1480 0.9619 0.6829 0.036 Uiso 1 1 calc R . .
H17B H 0.1442 0.9615 0.7530 0.036 Uiso 1 1 calc R . .
H17C H 0.0688 0.9523 0.7154 0.036 Uiso 1 1 calc R . .
C18 C 0.03322(16) 0.82646(14) 0.85229(12) 0.0261(6) Uani 1 1 d . . .
H18A H 0.0106 0.8590 0.8799 0.039 Uiso 1 1 calc R . .
H18B H 0.0714 0.7990 0.8726 0.039 Uiso 1 1 calc R . .
H18C H -0.0059 0.7961 0.8366 0.039 Uiso 1 1 calc R . .
C19 C 0.07907(13) 0.50590(15) 0.60261(10) 0.0189(5) Uani 1 1 d . . .
H19A H 0.0630 0.5417 0.5745 0.023 Uiso 1 1 calc R . .
H19B H 0.1168 0.4765 0.5829 0.023 Uiso 1 1 calc R . .
C20 C 0.01156(14) 0.46278(13) 0.61998(11) 0.0187(5) Uani 1 1 d . . .
C21 C -0.05454(13) 0.49407(14) 0.64022(10) 0.0191(5) Uani 1 1 d . . .
C22 C -0.11362(14) 0.45547(13) 0.66391(11) 0.0194(5) Uani 1 1 d . . .
C23 C -0.10673(15) 0.38444(13) 0.66356(11) 0.0211(5) Uani 1 1 d . . .
H23A H -0.1464 0.3576 0.6796 0.025 Uiso 1 1 calc R . .
C24 C -0.04379(15) 0.35099(13) 0.64058(11) 0.0201(5) Uani 1 1 d . . .
C25 C 0.01548(15) 0.39161(13) 0.61926(11) 0.0201(5) Uani 1 1 d . . .
H25A H 0.0592 0.3700 0.6040 0.024 Uiso 1 1 calc R . .
C26 C -0.09274(16) 0.58770(13) 0.58202(11) 0.0219(5) Uani 1 1 d . . .
H26A H -0.1457 0.5723 0.5791 0.026 Uiso 1 1 calc R . .
H26B H -0.0643 0.5684 0.5485 0.026 Uiso 1 1 calc R . .
C27 C -0.08881(16) 0.66506(13) 0.58123(12) 0.0255(6) Uani 1 1 d . . .
H27A H -0.0354 0.6795 0.5819 0.031 Uiso 1 1 calc R . .
H27B H -0.1133 0.6833 0.6170 0.031 Uiso 1 1 calc R . .
C28 C -0.12699(16) 0.69564(14) 0.52730(12) 0.0264(6) Uani 1 1 d . . .
H28A H -0.1235 0.7458 0.5288 0.040 Uiso 1 1 calc R . .
H28B H -0.1801 0.6820 0.5267 0.040 Uiso 1 1 calc R . .
H28C H -0.1019 0.6788 0.4918 0.040 Uiso 1 1 calc R . .
C29 C -0.03900(15) 0.27476(13) 0.63972(11) 0.0209(5) Uani 1 1 d . . .
C30 C -0.00355(15) 0.23814(13) 0.59420(12) 0.0224(5) Uani 1 1 d . . .
C31 C -0.00404(17) 0.16666(14) 0.59475(13) 0.0269(6) Uani 1 1 d . . .
H31A H 0.0189 0.1426 0.5633 0.032 Uiso 1 1 calc R . .
C32 C -0.03708(18) 0.12964(15) 0.63987(13) 0.0309(6) Uani 1 1 d . . .
C33 C -0.07143(17) 0.16538(14) 0.68556(13) 0.0267(6) Uani 1 1 d . . .
C34 C -0.07250(15) 0.23708(13) 0.68526(12) 0.0229(5) Uani 1 1 d . . .
H34A H -0.0964 0.2608 0.7165 0.027 Uiso 1 1 calc R . .
C35 C 0.06487(16) 0.23897(13) 0.50390(17) 0.0309(6) Uani 1 1 d . . .
H35A H 0.0857 0.2716 0.4755 0.046 Uiso 1 1 calc R . .
H35B H 0.0281 0.2093 0.4843 0.046 Uiso 1 1 calc R . .
H35C H 0.1056 0.2108 0.5201 0.046 Uiso 1 1 calc R . .
C36 C -0.0355(2) 0.05230(15) 0.64055(17) 0.0479(9) Uani 1 1 d . . .
H36A H -0.0092 0.0356 0.6055 0.072 Uiso 1 1 calc R . .
H36B H -0.0871 0.0347 0.6408 0.072 Uiso 1 1 calc R . .
H36C H -0.0090 0.0364 0.6758 0.072 Uiso 1 1 calc R . .
C37 C -0.13873(19) 0.15873(16) 0.77609(13) 0.0344(7) Uani 1 1 d . . .
H37A H -0.1574 0.1244 0.8039 0.052 Uiso 1 1 calc R . .
H37B H -0.1812 0.1854 0.7607 0.052 Uiso 1 1 calc R . .
H37C H -0.1035 0.1895 0.7961 0.052 Uiso 1 1 calc R . .
C38 C -0.18221(14) 0.49048(12) 0.68994(10) 0.0197(5) Uani 1 1 d . . .
H38A H -0.2054 0.5204 0.6598 0.024 Uiso 1 1 calc R . .
H38B H -0.2197 0.4552 0.7010 0.024 Uiso 1 1 calc R . .

loop_
_atom_site_aniso_label
_atom_site_aniso_U_11
_atom_site_aniso_U_22
_atom_site_aniso_U_33
_atom_site_aniso_U_23
_atom_site_aniso_U_13
_atom_site_aniso_U_12
Sb1 0.02288(11) 0.01485(10) 0.01448(10) -0.00103(9) 0.000 0.000
Cl1 0.0314(4) 0.0260(3) 0.0268(3) -0.0019(3) 0.0073(3) -0.0057(3)
Cl2 0.0288(3) 0.0197(3) 0.0207(3) 0.0001(2) -0.0028(3) 0.0031(3)
Cl3 0.0310(3) 0.0219(3) 0.0193(3) -0.0054(2) 0.0010(3) -0.0040(3)
O1 0.0242(9) 0.0151(8) 0.0228(9) -0.0025(7) 0.0010(7) 0.0003(7)
O2 0.0389(11) 0.0204(9) 0.0253(10) -0.0006(8) 0.0136(9) -0.0044(8)
O3 0.0339(11) 0.0222(10) 0.0246(10) 0.0009(8) 0.0070(8) 0.0036(8)
O4 0.0271(9) 0.0156(8) 0.0173(8) 0.0005(7) -0.0035(7) 0.0016(7)
O5 0.0340(10) 0.0191(9) 0.0227(9) -0.0003(7) 0.0060(8) 0.0017(8)
O6 0.0471(13) 0.0221(10) 0.0363(12) 0.0081(9) 0.0129(10) 0.0036(9)
O7 0.024(3) 0.030(3) 0.030(3) 0.000 -0.004(2) 0.000
N1 0.031(4) 0.026(4) 0.020(4) 0.000 -0.001(3) 0.000
O7A 0.030(4) 0.034(4) 0.026(3) 0.000 -0.001(3) 0.000
N1A 0.024(4) 0.036(6) 0.034(5) 0.000 -0.002(3) 0.000
C1 0.0178(12) 0.0223(13) 0.0178(12) -0.0028(10) 0.0011(9) -0.0036(10)
C2 0.0174(10) 0.0153(10) 0.0228(11) 0.0043(12) 0.0020(9) -0.0011(12)
C3 0.0148(13) 0.0171(11) 0.0226(12) 0.0002(10) 0.0027(9) -0.0006(9)
C4 0.0186(13) 0.0189(12) 0.0204(12) -0.0012(9) 0.0006(9) -0.0042(9)
C5 0.0180(12) 0.0171(12) 0.0210(12) 0.0016(10) 0.0038(10) -0.0024(10)
C6 0.0214(12) 0.0183(12) 0.0183(12) 0.0027(10) 0.0041(10) 0.0000(10)
C7 0.0232(13) 0.0218(13) 0.0231(13) -0.0009(10) 0.0024(10) 0.0035(10)
C8 0.0329(16) 0.0221(13) 0.0260(13) -0.0011(11) -0.0038(11) 0.0051(11)
C9 0.0376(17) 0.0276(15) 0.0347(16) -0.0028(13) 0.0003(13) 0.0091(13)
C10 0.0181(12) 0.0183(12) 0.0201(12) 0.0010(10) -0.0008(10) -0.0013(10)
C11 0.0248(13) 0.0182(11) 0.0204(12) -0.0016(9) 0.0000(11) 0.0022(11)
C12 0.0217(13) 0.0197(12) 0.0231(12) 0.0045(10) 0.0016(10) -0.0044(10)
C13 0.0186(12) 0.0193(13) 0.0241(13) -0.0014(11) -0.0037(10) -0.0015(10)
C14 0.0212(12) 0.0205(13) 0.0208(12) -0.0027(10) 0.0003(10) 0.0008(10)
C15 0.0206(13) 0.0219(13) 0.0182(12) 0.0024(10) -0.0018(10) -0.0021(10)
C16 0.0380(16) 0.0238(13) 0.0241(14) -0.0030(11) 0.0093(12) -0.0094(12)
C17 0.0251(13) 0.0191(13) 0.0288(14) 0.0018(11) -0.0002(11) 0.0028(10)
C18 0.0278(14) 0.0284(14) 0.0222(13) -0.0002(11) 0.0040(11) 0.0053(12)
C19 0.0206(11) 0.0196(12) 0.0166(10) 0.0008(11) -0.0017(8) 0.0003(11)
C20 0.0216(12) 0.0218(13) 0.0127(11) -0.0015(10) -0.0016(9) -0.0015(10)
C21 0.0251(11) 0.0150(11) 0.0173(10) -0.0005(11) -0.0044(9) 0.0017(11)
C22 0.0237(13) 0.0202(12) 0.0144(11) -0.0018(10) -0.0044(10) 0.0013(10)
C23 0.0227(13) 0.0207(13) 0.0199(12) 0.0002(10) -0.0009(10) -0.0032(10)
C24 0.0241(13) 0.0200(12) 0.0161(11) -0.0028(10) -0.0039(10) 0.0009(10)
C25 0.0236(13) 0.0190(12) 0.0178(12) -0.0018(10) -0.0018(10) 0.0020(10)
C26 0.0291(14) 0.0206(13) 0.0161(12) 0.0023(10) -0.0027(10) 0.0018(11)
C27 0.0293(14) 0.0192(13) 0.0280(14) -0.0001(11) -0.0054(12) -0.0022(11)
C28 0.0338(15) 0.0211(13) 0.0242(13) 0.0036(11) -0.0038(12) -0.0010(11)
C29 0.0229(12) 0.0189(12) 0.0208(12) -0.0011(10) -0.0029(10) -0.0014(10)
C30 0.0222(13) 0.0199(13) 0.0251(13) 0.0003(11) -0.0018(10) 0.0018(10)
C31 0.0336(15) 0.0198(13) 0.0272(14) -0.0035(11) 0.0041(12) 0.0058(11)
C32 0.0365(16) 0.0215(14) 0.0347(16) 0.0020(12) 0.0011(13) 0.0054(12)
C33 0.0314(15) 0.0214(14) 0.0272(14) 0.0032(11) 0.0016(12) 0.0011(12)
C34 0.0253(13) 0.0212(13) 0.0222(13) -0.0021(10) 0.0023(10) 0.0011(11)
C35 0.0424(15) 0.0242(13) 0.0262(14) 0.0013(14) 0.0076(14) 0.0071(11)
C36 0.074(2) 0.0171(14) 0.053(2) 0.0041(14) 0.025(2) 0.0056(16)
C37 0.0436(19) 0.0311(16) 0.0286(15) 0.0060(13) 0.0092(14) -0.0037(14)
C38 0.0205(10) 0.0183(12) 0.0202(10) -0.0007(9) 0.0000(10) -0.0052(12)

loop_
_atom_type_symbol
_atom_type_description
_atom_type_scat_dispersion_real
_atom_type_scat_dispersion_imag
_atom_type_scat_source
C C 0.0033 0.0016 'International Tables Vol C Tables 4.2.6.8 and 6.1.1.4'
H H 0.0000 0.0000 'International Tables Vol C Tables 4.2.6.8 and 6.1.1.4'
N N 0.0061 0.0033 'International Tables Vol C Tables 4.2.6.8 and 6.1.1.4'
O O 0.0106 0.0060 'International Tables Vol C Tables 4.2.6.8 and 6.1.1.4'
Cl Cl 0.1484 0.1585 'International Tables Vol C Tables 4.2.6.8 and 6.1.1.4'
Sb Sb -0.5866 1.5461 'International Tables Vol C Tables 4.2.6.8 and 6.1.1.4'

loop_
_geom_angle_atom_site_label_1
_geom_angle_atom_site_label_2
_geom_angle_atom_site_label_3
_geom_angle
_geom_angle_site_symmetry_1
_geom_angle_site_symmetry_3
Cl2 Sb1 Cl2 89.19(3) 4_576 .
Cl2 Sb1 Cl1 90.46(2) 4_576 4_576
Cl2 Sb1 Cl1 178.78(2) . 4_576
Cl2 Sb1 Cl1 178.78(2) 4_576 .
Cl2 Sb1 Cl1 90.46(2) . .
Cl1 Sb1 Cl1 89.92(4) 4_576 .
Cl2 Sb1 Cl3 89.55(2) 4_576 .
Cl2 Sb1 Cl3 90.48(2) . .
Cl1 Sb1 Cl3 90.68(2) 4_576 .
Cl1 Sb1 Cl3 89.29(2) . .
Cl2 Sb1 Cl3 90.48(2) 4_576 4_576
Cl2 Sb1 Cl3 89.55(2) . 4_576
Cl1 Sb1 Cl3 89.29(2) 4_576 4_576
Cl1 Sb1 Cl3 90.68(2) . 4_576
Cl3 Sb1 Cl3 179.97(4) . 4_576
C2 O1 C7 115.09(18) . .
C11 O2 C16 117.9(2) . .
C14 O3 C18 118.3(2) . .
C21 O4 C26 112.16(17) . .
C30 O5 C35 118.0(2) . .
C33 O6 C37 117.8(2) . .
C6 C1 C2 117.9(2) . .
C6 C1 C19 119.8(2) . .
C2 C1 C19 122.1(2) . .
O1 C2 C3 117.2(2) . .
O1 C2 C1 121.5(2) . .
C3 C2 C1 121.2(2) . .
C4 C3 C2 118.8(2) . .
C4 C3 C38 121.0(2) . 3_556
C2 C3 C38 120.1(2) . 3_556
C3 C4 C5 121.4(2) . .
C4 C5 C6 118.4(2) . .
C4 C5 C10 121.4(2) . .
C6 C5 C10 120.2(2) . .
C1 C6 C5 122.1(2) . .
O1 C7 C8 107.4(2) . .
C9 C8 C7 112.1(2) . .
C15 C10 C11 118.9(2) . .
C15 C10 C5 120.0(2) . .
C11 C10 C5 121.1(2) . .
O2 C11 C10 116.8(2) . .
O2 C11 C12 123.5(2) . .
C10 C11 C12 119.7(2) . .
C13 C12 C11 121.4(2) . .
C12 C13 C14 118.7(2) . .
C12 C13 C17 121.9(2) . .
C14 C13 C17 119.3(2) . .
O3 C14 C15 124.7(2) . .
O3 C14 C13 115.1(2) . .
C15 C14 C13 120.1(2) . .
C10 C15 C14 121.1(2) . .
C20 C19 C1 111.05(19) . .
C25 C20 C21 118.7(2) . .
C25 C20 C19 120.7(2) . .
C21 C20 C19 120.4(2) . .
O4 C21 C22 120.2(2) . .
O4 C21 C20 118.4(2) . .
C22 C21 C20 121.4(2) . .
C23 C22 C21 117.9(2) . .
C23 C22 C38 121.4(2) . .
C21 C22 C38 120.7(2) . .
C22 C23 C24 122.5(2) . .
C23 C24 C25 117.8(2) . .
C23 C24 C29 121.1(2) . .
C25 C24 C29 121.1(2) . .
C20 C25 C24 121.5(2) . .
O4 C26 C27 107.3(2) . .
C26 C27 C28 112.3(2) . .
C34 C29 C30 118.0(2) . .
C34 C29 C24 119.2(2) . .
C30 C29 C24 122.8(2) . .
O5 C30 C31 122.6(2) . .
O5 C30 C29 117.5(2) . .
C31 C30 C29 119.8(3) . .
C32 C31 C30 122.0(3) . .
C31 C32 C33 118.6(3) . .
C31 C32 C36 121.3(3) . .
C33 C32 C36 120.0(3) . .
O6 C33 C32 115.2(2) . .
O6 C33 C34 124.7(3) . .
C32 C33 C34 120.2(3) . .
C33 C34 C29 121.4(3) . .
C3 C38 C22 112.4(2) 3_556 .

loop_
_geom_bond_atom_site_label_1
_geom_bond_atom_site_label_2
_geom_bond_distance
_geom_bond_site_symmetry_2
Sb1 Cl2 2.3569(6) 4_576
Sb1 Cl2 2.3569(6) .
Sb1 Cl1 2.3641(7) 4_576
Sb1 Cl1 2.3641(7) .
Sb1 Cl3 2.3787(5) .
Sb1 Cl3 2.3787(5) 4_576
O1 C2 1.382(3) .
O1 C7 1.436(3) .
O2 C11 1.367(3) .
O2 C16 1.421(3) .
O3 C14 1.375(3) .
O3 C18 1.414(3) .
O4 C21 1.387(3) .
O4 C26 1.453(3) .
O5 C30 1.369(3) .
O5 C35 1.419(4) .
O6 C33 1.368(3) .
O6 C37 1.421(4) .
O7 N1 1.099(9) .
O7A N1A 1.082(10) .
C1 C6 1.392(3) .
C1 C2 1.410(3) .
C1 C19 1.520(3) .
C2 C3 1.402(3) .
C3 C4 1.392(3) .
C3 C38 1.516(3) 3_556
C4 C5 1.399(4) .
C5 C6 1.400(4) .
C5 C10 1.493(3) .
C7 C8 1.520(4) .
C8 C9 1.520(4) .
C10 C15 1.394(4) .
C10 C11 1.398(4) .
C11 C12 1.404(3) .
C12 C13 1.389(4) .
C13 C14 1.399(4) .
C13 C17 1.509(4) .
C14 C15 1.398(4) .
C19 C20 1.517(3) .
C20 C25 1.390(3) .
C20 C21 1.401(3) .
C21 C22 1.400(4) .
C22 C23 1.391(3) .
C22 C38 1.517(4) .
C23 C24 1.396(4) .
C24 C25 1.404(4) .
C24 C29 1.489(3) .
C26 C27 1.510(3) .
C27 C28 1.525(4) .
C29 C34 1.404(4) .
C29 C30 1.408(4) .
C30 C31 1.394(4) .
C31 C32 1.387(4) .
C32 C33 1.394(4) .
C32 C36 1.508(4) .
C33 C34 1.398(4) .
C38 C3 1.516(3) 3_556

loop_
_geom_torsion_atom_site_label_1
_geom_torsion_atom_site_label_2
_geom_torsion_atom_site_label_3
_geom_torsion_atom_site_label_4
_geom_torsion
_geom_torsion_site_symmetry_1
_geom_torsion_site_symmetry_4
C7 O1 C2 C3 -106.6(2) . .
C7 O1 C2 C1 77.0(3) . .
C6 C1 C2 O1 -179.2(2) . .
C19 C1 C2 O1 5.8(3) . .
C6 C1 C2 C3 4.6(3) . .
C19 C1 C2 C3 -170.4(2) . .
O1 C2 C3 C4 179.6(2) . .
C1 C2 C3 C4 -4.0(3) . .
O1 C2 C3 C38 -3.5(3) . 3_556
C1 C2 C3 C38 172.9(2) . 3_556
C2 C3 C4 C5 0.7(4) . .
C38 C3 C4 C5 -176.2(2) 3_556 .
C3 C4 C5 C6 1.8(4) . .
C3 C4 C5 C10 179.6(2) . .
C2 C1 C6 C5 -1.9(4) . .
C19 C1 C6 C5 173.2(2) . .
C4 C5 C6 C1 -1.2(4) . .
C10 C5 C6 C1 -179.0(2) . .
C2 O1 C7 C8 175.8(2) . .
O1 C7 C8 C9 163.3(2) . .
C4 C5 C10 C15 -50.5(3) . .
C6 C5 C10 C15 127.2(3) . .
C4 C5 C10 C11 130.9(3) . .
C6 C5 C10 C11 -51.4(3) . .
C16 O2 C11 C10 -177.1(2) . .
C16 O2 C11 C12 3.6(4) . .
C15 C10 C11 O2 178.3(2) . .
C5 C10 C11 O2 -3.1(4) . .
C15 C10 C11 C12 -2.3(4) . .
C5 C10 C11 C12 176.3(2) . .
O2 C11 C12 C13 -180.0(3) . .
C10 C11 C12 C13 0.7(4) . .
C11 C12 C13 C14 1.4(4) . .
C11 C12 C13 C17 -174.5(2) . .
C18 O3 C14 C15 0.7(4) . .
C18 O3 C14 C13 179.2(2) . .
C12 C13 C14 O3 179.6(2) . .
C17 C13 C14 O3 -4.4(4) . .
C12 C13 C14 C15 -1.8(4) . .
C17 C13 C14 C15 174.2(2) . .
C11 C10 C15 C14 1.8(4) . .
C5 C10 C15 C14 -176.7(2) . .
O3 C14 C15 C10 178.6(2) . .
C13 C14 C15 C10 0.3(4) . .
C6 C1 C19 C20 -117.9(3) . .
C2 C1 C19 C20 57.1(3) . .
C1 C19 C20 C25 -107.2(3) . .
C1 C19 C20 C21 69.2(3) . .
C26 O4 C21 C22 -90.6(3) . .
C26 O4 C21 C20 90.3(3) . .
C25 C20 C21 O4 -175.7(2) . .
C19 C20 C21 O4 7.9(3) . .
C25 C20 C21 C22 5.2(4) . .
C19 C20 C21 C22 -171.2(2) . .
O4 C21 C22 C23 177.1(2) . .
C20 C21 C22 C23 -3.8(3) . .
O4 C21 C22 C38 -3.9(3) . .
C20 C21 C22 C38 175.2(2) . .
C21 C22 C23 C24 -0.1(4) . .
C38 C22 C23 C24 -179.1(2) . .
C22 C23 C24 C25 2.5(4) . .
C22 C23 C24 C29 -178.6(2) . .
C21 C20 C25 C24 -2.7(4) . .
C19 C20 C25 C24 173.7(2) . .
C23 C24 C25 C20 -1.0(4) . .
C29 C24 C25 C20 -179.9(2) . .
C21 O4 C26 C27 -174.6(2) . .
O4 C26 C27 C28 -175.7(2) . .
C23 C24 C29 C34 -33.2(4) . .
C25 C24 C29 C34 145.6(3) . .
C23 C24 C29 C30 145.3(3) . .
C25 C24 C29 C30 -35.9(4) . .
C35 O5 C30 C31 -1.5(4) . .
C35 O5 C30 C29 180.0(2) . .
C34 C29 C30 O5 180.0(2) . .
C24 C29 C30 O5 1.5(4) . .
C34 C29 C30 C31 1.4(4) . .
C24 C29 C30 C31 -177.1(2) . .
O5 C30 C31 C32 179.9(3) . .
C29 C30 C31 C32 -1.6(4) . .
C30 C31 C32 C33 0.7(5) . .
C30 C31 C32 C36 -178.5(3) . .
C37 O6 C33 C32 -178.4(3) . .
C37 O6 C33 C34 2.7(4) . .
C31 C32 C33 O6 -178.6(3) . .
C36 C32 C33 O6 0.6(4) . .
C31 C32 C33 C34 0.3(4) . .
C36 C32 C33 C34 179.5(3) . .
O6 C33 C34 C29 178.4(3) . .
C32 C33 C34 C29 -0.4(4) . .
C30 C29 C34 C33 -0.4(4) . .
C24 C29 C34 C33 178.1(2) . .
C23 C22 C38 C3 115.0(3) . 3_556
C21 C22 C38 C3 -64.0(3) . 3_556
